data_4314191
loop_
_publ_author_name
'Graeme R. A. Wyllie'
'Charles E. Schulz'
'W. Robert Scheidt'

_publ_section_title
;
 Five- to Six-Coordination in (Nitrosyl)iron(II) Porphyrinates: Effects of
 Binding the Sixth Ligand
;
_journal_name_full 'Inorganic Chemistry'
_journal_page_first 5722
_journal_page_last 5734
_journal_paper_doi 10.1021/ic034473t
_journal_volume 42
_journal_year 2003
_chemical_absolute_configuration rm
_chemical_formula_moiety 'C51 H38 Fe N7 O'
_chemical_formula_sum 'C51 H38 Fe N7 O'
_chemical_formula_weight 820.73
_chemical_melting_point ?
_chemical_name_common '[Fe(TPP)(NO)(4-NMe2Py)]'
_chemical_name_systematic
; 
 ? 
;
_space_group_IT_number 2
_symmetry_cell_setting triclinic
_symmetry_space_group_name_Hall '-P 1'
_symmetry_space_group_name_H-M 'P -1'
_atom_sites_solution_hydrogens geom
_atom_sites_solution_primary direct
_atom_sites_solution_secondary difmap
_audit_creation_method SHELXL-97
_cell_angle_alpha 90.1900(10)
_cell_angle_beta 93.1130(10)
_cell_angle_gamma 105.6130(10)
_cell_formula_units_Z 2
_cell_length_a 10.8807(7)
_cell_length_b 11.1420(7)
_cell_length_c 17.1221(10)
_cell_measurement_reflns_used 12106
_cell_measurement_temperature 100(2)
_cell_measurement_theta_max 30.501
_cell_measurement_theta_min 2.323
_cell_volume 1995.9(2)
_computing_cell_refinement 'Bruker SMART'
_computing_data_collection 'Bruker SMART'
_computing_data_reduction 'Bruker SHELXTL'
_computing_molecular_graphics ORTEP3
_computing_publication_material 'SHELXL-97 (Sheldrick, 1997)'
_computing_structure_refinement 'SHELXL-97 (Sheldrick, 1997)'
_computing_structure_solution 'SHELXS-97 (Sheldrick, 1990)'
_diffrn_ambient_temperature 100(2)
_diffrn_measured_fraction_theta_full 0.994
_diffrn_measured_fraction_theta_max 0.994
_diffrn_measurement_device_type 'CCD area detector'
_diffrn_measurement_method 'phi and omega scans'
_diffrn_radiation_monochromator graphite
_diffrn_radiation_source 'fine-focus sealed tube'
_diffrn_radiation_type MoK\a
_diffrn_radiation_wavelength 0.71073
_diffrn_reflns_av_R_equivalents 0.0279
_diffrn_reflns_av_sigmaI/netI 0.0456
_diffrn_reflns_limit_h_max 15
_diffrn_reflns_limit_h_min -15
_diffrn_reflns_limit_k_max 15
_diffrn_reflns_limit_k_min -15
_diffrn_reflns_limit_l_max 24
_diffrn_reflns_limit_l_min -24
_diffrn_reflns_number 25350
_diffrn_reflns_theta_full 30.51
_diffrn_reflns_theta_max 30.51
_diffrn_reflns_theta_min 1.90
_diffrn_standards_decay_% 'no measurable decay'
_exptl_absorpt_coefficient_mu 0.428
_exptl_absorpt_correction_T_max 1.00000
_exptl_absorpt_correction_T_min 0.920798
_exptl_absorpt_correction_type empirical
_exptl_absorpt_process_details SADABS
_exptl_crystal_colour 'dark purple'
_exptl_crystal_density_diffrn 1.366
_exptl_crystal_density_meas ?
_exptl_crystal_density_method 'not measured'
_exptl_crystal_description 'rectangular block'
_exptl_crystal_F_000 854
_exptl_crystal_size_max 0.21
_exptl_crystal_size_mid 0.17
_exptl_crystal_size_min 0.11
_refine_diff_density_max 0.608
_refine_diff_density_min -0.262
_refine_diff_density_rms 0.071
_refine_ls_extinction_method none
_refine_ls_goodness_of_fit_ref 1.031
_refine_ls_hydrogen_treatment mixed
_refine_ls_matrix_type full
_refine_ls_number_parameters 543
_refine_ls_number_reflns 12106
_refine_ls_number_restraints 0
_refine_ls_restrained_S_all 1.031
_refine_ls_R_factor_all 0.0632
_refine_ls_R_factor_gt 0.0464
_refine_ls_shift/su_max 0.019
_refine_ls_shift/su_mean 0.003
_refine_ls_structure_factor_coef Fsqd
_refine_ls_weighting_details 'calc w=1/[\s^2^(Fo^2^)+(0.0573P)^2^+0.5555P] where P=(Fo^2^+2Fc^2^)/3'
_refine_ls_weighting_scheme calc
_refine_ls_wR_factor_gt 0.1106
_refine_ls_wR_factor_ref 0.1196
_reflns_number_gt 9401
_reflns_number_total 12106
_reflns_threshold_expression >2sigma(I)
_cod_data_source_file ic034473tsi20030505_025109_1.cif
_cod_data_source_block dimeth
_cod_depositor_comments
;
The following automatic conversions were performed:
'_exptl_absorpt_correction_type' value 'Empirical' changed to 'empirical'
according to '/home/adriana/struct/CIF-dictionaries/cif_core.dic'
dictionary named 'cif_core.dic' version 2.4.1 from 2010-06-29.

Automatic conversion script
Id: cif_fix_enum 1555 2011-01-17 13:19:09Z saulius 

The following automatic conversions were performed:

'_chemical_melting_point' value 'not measured' was changed to '?' -
the value is undefined or not given.

Automatic conversion script
Id: cif_fix_values 1569 2011-02-09 13:29:24Z adriana 

The following automatic conversions were performed:

'_exptl_crystal_density_meas' value 'not measured' was changed to '?'
- the value is perceived as not measured.

Automatic conversion script
Id: cif_fix_values 3008 2015-01-20 13:52:24Z robertas 
;
_cod_database_code 4314191

loop_
_symmetry_equiv_pos_as_xyz
'x, y, z'
'-x, -y, -z'

loop_
_atom_site_label
_atom_site_type_symbol
_atom_site_fract_x
_atom_site_fract_y
_atom_site_fract_z
_atom_site_U_iso_or_equiv
_atom_site_adp_type
_atom_site_occupancy
_atom_site_symmetry_multiplicity
_atom_site_calc_flag
_atom_site_refinement_flags
_atom_site_disorder_assembly
_atom_site_disorder_group
Fe1 Fe 0.34951(2) 0.18815(2) 0.216152(13) 0.01476(6) Uani 1 1 d . . .
N1 N 0.20753(12) 0.24094(12) 0.15776(7) 0.0163(2) Uani 1 1 d . . .
N2 N 0.46326(12) 0.36311(12) 0.20879(8) 0.0166(2) Uani 1 1 d . . .
N3 N 0.48636(12) 0.14236(12) 0.28239(7) 0.0159(2) Uani 1 1 d . . .
N4 N 0.23168(12) 0.01889(12) 0.22901(7) 0.0161(2) Uani 1 1 d . . .
N5 N 0.40419(12) 0.13209(12) 0.13235(8) 0.0183(3) Uani 1 1 d . . .
O1 O 0.42843(13) 0.04243(12) 0.10964(8) 0.0298(3) Uani 1 1 d . . .
N6 N 0.27198(13) 0.22979(13) 0.33117(8) 0.0202(3) Uani 1 1 d . . .
C(A1 C 0.08560(14) 0.16788(14) 0.13815(9) 0.0170(3) Uani 1 1 d . . .
C(A2 C 0.21518(15) 0.35394(14) 0.12335(9) 0.0176(3) Uani 1 1 d . . .
C(A3 C 0.43753(14) 0.45884(14) 0.16609(9) 0.0173(3) Uani 1 1 d . . .
C(A4 C 0.58857(14) 0.40707(14) 0.23723(9) 0.0167(3) Uani 1 1 d . . .
C(A5 C 0.60828(14) 0.21574(14) 0.30162(9) 0.0165(3) Uani 1 1 d . . .
C(A6 C 0.47883(14) 0.02953(14) 0.31695(9) 0.0167(3) Uani 1 1 d . . .
C(A7 C 0.25989(14) -0.07915(14) 0.26803(9) 0.0168(3) Uani 1 1 d . . .
C(A8 C 0.10747(14) -0.02581(14) 0.19878(9) 0.0173(3) Uani 1 1 d . . .
C(B1 C 0.01462(15) 0.23780(15) 0.09211(9) 0.0204(3) Uani 1 1 d . . .
H(B1 H -0.0718 0.2090 0.0725 0.024 Uiso 1 1 calc R . .
C(B2 C 0.09477(15) 0.35226(15) 0.08231(9) 0.0207(3) Uani 1 1 d . . .
H(B2 H 0.0757 0.4187 0.0539 0.025 Uiso 1 1 calc R . .
C(B3 C 0.54848(15) 0.56522(15) 0.16841(9) 0.0196(3) Uani 1 1 d . . .
H(B3 H 0.5548 0.6427 0.1437 0.023 Uiso 1 1 calc R . .
C(B4 C 0.64177(15) 0.53350(15) 0.21255(9) 0.0202(3) Uani 1 1 d . . .
H(B4 H 0.7258 0.5845 0.2249 0.024 Uiso 1 1 calc R . .
C(B5 C 0.67746(15) 0.14734(15) 0.34996(9) 0.0195(3) Uani 1 1 d . . .
H(B5 H 0.7630 0.1769 0.3710 0.023 Uiso 1 1 calc R . .
C(B6 C 0.59722(15) 0.03278(15) 0.35968(9) 0.0195(3) Uani 1 1 d . . .
H(B6 H 0.6157 -0.0330 0.3891 0.023 Uiso 1 1 calc R . .
C(B7 C 0.15117(14) -0.18744(14) 0.26145(9) 0.0188(3) Uani 1 1 d . . .
H(B7 H 0.1462 -0.2668 0.2832 0.023 Uiso 1 1 calc R . .
C(B8 C 0.05764(15) -0.15444(14) 0.21843(9) 0.0190(3) Uani 1 1 d . . .
H(B8 H -0.0252 -0.2064 0.2040 0.023 Uiso 1 1 calc R . .
C(M1 C 0.32222(15) 0.45650(14) 0.12547(9) 0.0173(3) Uani 1 1 d . . .
C(M2 C 0.65781(14) 0.33970(14) 0.28071(9) 0.0175(3) Uani 1 1 d . . .
C(M3 C 0.37368(14) -0.07550(14) 0.31061(9) 0.0167(3) Uani 1 1 d . . .
C(M4 C 0.03692(14) 0.04352(14) 0.15750(9) 0.0175(3) Uani 1 1 d . . .
C11 C 0.31422(14) 0.56834(14) 0.07930(9) 0.0176(3) Uani 1 1 d . . .
C12 C 0.35808(16) 0.58321(16) 0.00400(10) 0.0231(3) Uani 1 1 d . . .
H12 H 0.3919 0.5215 -0.0182 0.028 Uiso 1 1 calc R . .
C13 C 0.35279(16) 0.68777(16) -0.03888(10) 0.0247(3) Uani 1 1 d . . .
H13 H 0.3823 0.6967 -0.0903 0.030 Uiso 1 1 calc R . .
C14 C 0.30459(15) 0.77897(15) -0.00679(10) 0.0229(3) Uani 1 1 d . . .
H14 H 0.3036 0.8517 -0.0354 0.028 Uiso 1 1 calc R . .
C15 C 0.25782(16) 0.76324(16) 0.06733(10) 0.0244(3) Uani 1 1 d . . .
H15 H 0.2227 0.8244 0.0891 0.029 Uiso 1 1 calc R . .
C16 C 0.26209(16) 0.65832(15) 0.10986(10) 0.0222(3) Uani 1 1 d . . .
H16 H 0.2290 0.6479 0.1604 0.027 Uiso 1 1 calc R . .
C21 C 0.79397(15) 0.40268(15) 0.30590(9) 0.0196(3) Uani 1 1 d . . .
C22 C 0.82326(18) 0.47496(17) 0.37407(10) 0.0284(4) Uani 1 1 d . . .
H22 H 0.7564 0.4875 0.4038 0.034 Uiso 1 1 calc R . .
C23 C 0.9503(2) 0.52920(19) 0.39918(12) 0.0390(5) Uani 1 1 d . . .
H23 H 0.9697 0.5769 0.4465 0.047 Uiso 1 1 calc R . .
C24 C 1.04794(18) 0.51363(19) 0.35536(14) 0.0402(5) Uani 1 1 d . . .
H24 H 1.1345 0.5499 0.3728 0.048 Uiso 1 1 calc R . .
C25 C 1.01985(18) 0.4457(2) 0.28655(15) 0.0406(5) Uani 1 1 d . . .
H25 H 1.0871 0.4371 0.2557 0.049 Uiso 1 1 calc R . .
C26 C 0.89330(16) 0.38916(17) 0.26162(12) 0.0296(4) Uani 1 1 d . . .
H26 H 0.8747 0.3413 0.2143 0.035 Uiso 1 1 calc R . .
C31 C 0.38342(14) -0.19002(14) 0.35333(9) 0.0176(3) Uani 1 1 d . . .
C32 C 0.36462(16) -0.19855(15) 0.43328(9) 0.0217(3) Uani 1 1 d . . .
H32 H 0.3478 -0.1308 0.4606 0.026 Uiso 1 1 calc R . .
C33 C 0.37025(17) -0.30527(16) 0.47321(10) 0.0247(3) Uani 1 1 d . . .
H33 H 0.3570 -0.3102 0.5276 0.030 Uiso 1 1 calc R . .
C34 C 0.39507(16) -0.40475(16) 0.43432(10) 0.0232(3) Uani 1 1 d . . .
H34 H 0.3979 -0.4780 0.4618 0.028 Uiso 1 1 calc R . .
C35 C 0.41578(18) -0.39669(16) 0.35501(11) 0.0269(4) Uani 1 1 d . . .
H35 H 0.4336 -0.4642 0.3281 0.032 Uiso 1 1 calc R . .
C36 C 0.41033(17) -0.28935(16) 0.31497(10) 0.0245(3) Uani 1 1 d . . .
H36 H 0.4252 -0.2840 0.2608 0.029 Uiso 1 1 calc R . .
C41 C -0.10076(14) -0.01779(14) 0.13471(9) 0.0174(3) Uani 1 1 d . . .
C42 C -0.13611(16) -0.09559(16) 0.06906(10) 0.0243(3) Uani 1 1 d . . .
H42 H -0.0722 -0.1132 0.0388 0.029 Uiso 1 1 calc R . .
C43 C -0.26504(17) -0.14795(17) 0.04742(11) 0.0276(4) Uani 1 1 d . . .
H43 H -0.2886 -0.2010 0.0024 0.033 Uiso 1 1 calc R . .
C44 C -0.35850(16) -0.12285(16) 0.09119(10) 0.0249(3) Uani 1 1 d . . .
H44 H -0.4462 -0.1572 0.0757 0.030 Uiso 1 1 calc R . .
C45 C -0.32426(16) -0.04766(17) 0.15767(11) 0.0263(4) Uani 1 1 d . . .
H45 H -0.3884 -0.0321 0.1886 0.032 Uiso 1 1 calc R . .
C46 C -0.19570(15) 0.00512(16) 0.17919(10) 0.0229(3) Uani 1 1 d . . .
H46 H -0.1726 0.0572 0.2246 0.027 Uiso 1 1 calc R . .
C1 C 0.33794(16) 0.24024(16) 0.40056(10) 0.0237(3) Uani 1 1 d . . .
H1 H 0.4283 0.2580 0.4000 0.028 Uiso 1 1 calc R . .
C2 C 0.28511(17) 0.22721(18) 0.47283(10) 0.0273(4) Uani 1 1 d . . .
H2 H 0.3384 0.2364 0.5195 0.033 Uiso 1 1 calc R . .
C3 C 0.15116(17) 0.20013(16) 0.47633(10) 0.0253(3) Uani 1 1 d . . .
C4 C 0.08209(17) 0.19444(17) 0.40413(10) 0.0271(4) Uani 1 1 d . . .
H4 H -0.0081 0.1807 0.4025 0.033 Uiso 1 1 calc R . .
C5 C 0.14478(16) 0.20872(17) 0.33568(10) 0.0249(3) Uani 1 1 d . . .
H5 H 0.0945 0.2033 0.2880 0.030 Uiso 1 1 calc R . .
N7 N 0.09163(16) 0.17975(18) 0.54494(9) 0.0352(4) Uani 1 1 d . . .
C6 C -0.0477(2) 0.1434(2) 0.54399(13) 0.0394(5) Uani 1 1 d . . .
H6A H -0.0801 0.2125 0.5247 0.059 Uiso 1 1 calc R . .
H6B H -0.0749 0.1232 0.5971 0.059 Uiso 1 1 calc R . .
H6C H -0.0816 0.0702 0.5095 0.059 Uiso 1 1 calc R . .
C7 C 0.1644(2) 0.1830(3) 0.61914(12) 0.0490(6) Uani 1 1 d . . .
H7A H 0.1994 0.1106 0.6219 0.074 Uiso 1 1 calc R . .
H7B H 0.1083 0.1808 0.6623 0.074 Uiso 1 1 calc R . .
H7C H 0.2345 0.2597 0.6232 0.074 Uiso 1 1 calc R . .

loop_
_atom_site_aniso_label
_atom_site_aniso_U_11
_atom_site_aniso_U_22
_atom_site_aniso_U_33
_atom_site_aniso_U_23
_atom_site_aniso_U_13
_atom_site_aniso_U_12
Fe1 0.01226(10) 0.01393(10) 0.01758(11) 0.00190(7) 0.00133(7) 0.00256(7)
N1 0.0140(6) 0.0154(6) 0.0190(6) 0.0012(5) 0.0017(5) 0.0031(5)
N2 0.0148(6) 0.0150(6) 0.0199(6) 0.0017(5) 0.0015(5) 0.0036(5)
N3 0.0129(6) 0.0155(6) 0.0188(6) 0.0012(5) 0.0016(5) 0.0025(5)
N4 0.0139(6) 0.0167(6) 0.0180(6) 0.0023(5) 0.0025(5) 0.0041(5)
N5 0.0147(6) 0.0193(6) 0.0202(6) 0.0018(5) 0.0016(5) 0.0030(5)
O1 0.0350(7) 0.0244(6) 0.0323(7) -0.0022(5) 0.0101(6) 0.0105(5)
N6 0.0192(6) 0.0199(6) 0.0215(6) 0.0002(5) 0.0029(5) 0.0050(5)
C(A1 0.0141(6) 0.0183(7) 0.0187(7) 0.0008(5) 0.0012(5) 0.0043(5)
C(A2 0.0173(7) 0.0176(7) 0.0187(7) 0.0017(5) 0.0004(5) 0.0061(6)
C(A3 0.0169(7) 0.0156(7) 0.0191(7) 0.0013(5) 0.0036(5) 0.0032(5)
C(A4 0.0149(7) 0.0156(7) 0.0183(7) 0.0007(5) 0.0019(5) 0.0019(5)
C(A5 0.0127(6) 0.0194(7) 0.0174(7) -0.0004(5) 0.0007(5) 0.0046(5)
C(A6 0.0165(7) 0.0173(7) 0.0174(7) 0.0015(5) 0.0015(5) 0.0062(5)
C(A7 0.0165(7) 0.0161(7) 0.0178(7) 0.0032(5) 0.0048(5) 0.0038(5)
C(A8 0.0152(7) 0.0170(7) 0.0187(7) 0.0015(5) 0.0037(5) 0.0022(5)
C(B1 0.0162(7) 0.0217(7) 0.0237(8) 0.0024(6) -0.0020(6) 0.0062(6)
C(B2 0.0192(7) 0.0202(7) 0.0234(8) 0.0039(6) -0.0012(6) 0.0070(6)
C(B3 0.0187(7) 0.0154(7) 0.0232(8) 0.0034(6) 0.0019(6) 0.0022(6)
C(B4 0.0174(7) 0.0164(7) 0.0249(8) 0.0029(6) 0.0024(6) 0.0012(6)
C(B5 0.0164(7) 0.0209(7) 0.0211(7) 0.0024(6) -0.0004(6) 0.0053(6)
C(B6 0.0169(7) 0.0189(7) 0.0229(7) 0.0031(6) -0.0002(6) 0.0055(6)
C(B7 0.0168(7) 0.0166(7) 0.0219(7) 0.0032(6) 0.0033(6) 0.0021(6)
C(B8 0.0151(7) 0.0184(7) 0.0215(7) 0.0015(6) 0.0028(6) 0.0006(6)
C(M1 0.0190(7) 0.0166(7) 0.0172(7) 0.0020(5) 0.0031(5) 0.0057(6)
C(M2 0.0145(7) 0.0184(7) 0.0191(7) 0.0001(6) 0.0020(5) 0.0030(6)
C(M3 0.0168(7) 0.0174(7) 0.0167(7) 0.0015(5) 0.0028(5) 0.0054(5)
C(M4 0.0131(6) 0.0199(7) 0.0187(7) -0.0001(6) 0.0016(5) 0.0030(5)
C11 0.0152(7) 0.0164(7) 0.0205(7) 0.0025(5) 0.0008(5) 0.0033(5)
C12 0.0233(8) 0.0221(8) 0.0247(8) 0.0026(6) 0.0058(6) 0.0064(6)
C13 0.0239(8) 0.0269(8) 0.0221(8) 0.0068(6) 0.0050(6) 0.0038(7)
C14 0.0182(7) 0.0200(8) 0.0285(8) 0.0069(6) -0.0019(6) 0.0019(6)
C15 0.0253(8) 0.0187(8) 0.0309(9) 0.0033(6) 0.0029(7) 0.0085(6)
C16 0.0251(8) 0.0202(8) 0.0224(8) 0.0025(6) 0.0054(6) 0.0071(6)
C21 0.0158(7) 0.0176(7) 0.0233(8) 0.0050(6) 0.0003(6) 0.0012(6)
C22 0.0254(8) 0.0280(9) 0.0256(8) 0.0029(7) -0.0016(7) -0.0029(7)
C23 0.0393(11) 0.0293(10) 0.0359(10) 0.0083(8) -0.0167(9) -0.0086(8)
C24 0.0211(9) 0.0282(10) 0.0620(14) 0.0187(9) -0.0134(9) -0.0066(7)
C25 0.0163(8) 0.0339(11) 0.0700(15) 0.0115(10) 0.0052(9) 0.0031(7)
C26 0.0184(8) 0.0290(9) 0.0400(10) -0.0003(8) 0.0047(7) 0.0035(7)
C31 0.0154(7) 0.0164(7) 0.0207(7) 0.0024(5) 0.0008(5) 0.0037(5)
C32 0.0225(8) 0.0201(8) 0.0223(8) 0.0010(6) 0.0029(6) 0.0052(6)
C33 0.0275(8) 0.0242(8) 0.0212(8) 0.0053(6) 0.0021(6) 0.0045(7)
C34 0.0207(7) 0.0205(8) 0.0277(8) 0.0071(6) -0.0011(6) 0.0047(6)
C35 0.0321(9) 0.0216(8) 0.0304(9) 0.0023(7) 0.0036(7) 0.0128(7)
C36 0.0318(9) 0.0235(8) 0.0215(8) 0.0036(6) 0.0048(7) 0.0124(7)
C41 0.0147(7) 0.0163(7) 0.0204(7) 0.0031(5) 0.0002(5) 0.0030(5)
C42 0.0211(8) 0.0276(8) 0.0232(8) -0.0025(6) 0.0009(6) 0.0052(6)
C43 0.0257(8) 0.0251(9) 0.0278(9) -0.0023(7) -0.0069(7) 0.0011(7)
C44 0.0168(7) 0.0215(8) 0.0324(9) 0.0070(7) -0.0044(6) -0.0005(6)
C45 0.0164(7) 0.0308(9) 0.0314(9) 0.0054(7) 0.0043(6) 0.0050(7)
C46 0.0175(7) 0.0265(8) 0.0237(8) -0.0019(6) 0.0003(6) 0.0046(6)
C1 0.0189(7) 0.0279(8) 0.0242(8) -0.0024(6) 0.0017(6) 0.0059(6)
C2 0.0262(8) 0.0348(10) 0.0227(8) -0.0008(7) 0.0008(7) 0.0113(7)
C3 0.0278(8) 0.0258(8) 0.0246(8) -0.0005(6) 0.0076(7) 0.0103(7)
C4 0.0202(8) 0.0334(9) 0.0283(9) -0.0013(7) 0.0052(7) 0.0073(7)
C5 0.0203(8) 0.0308(9) 0.0238(8) -0.0014(7) 0.0008(6) 0.0075(7)
N7 0.0328(8) 0.0523(11) 0.0251(8) 0.0044(7) 0.0120(7) 0.0171(8)
C6 0.0368(11) 0.0429(12) 0.0395(11) 0.0024(9) 0.0189(9) 0.0094(9)
C7 0.0538(14) 0.0842(19) 0.0249(10) 0.0132(11) 0.0138(9) 0.0436(14)

loop_
_atom_type_symbol
_atom_type_description
_atom_type_scat_dispersion_real
_atom_type_scat_dispersion_imag
_atom_type_scat_source
C C 0.0033 0.0016 'International Tables Vol C Tables 4.2.6.8 and 6.1.1.4'
H H 0.0000 0.0000 'International Tables Vol C Tables 4.2.6.8 and 6.1.1.4'
N N 0.0061 0.0033 'International Tables Vol C Tables 4.2.6.8 and 6.1.1.4'
O O 0.0106 0.0060 'International Tables Vol C Tables 4.2.6.8 and 6.1.1.4'
Fe Fe 0.3463 0.8444 'International Tables Vol C Tables 4.2.6.8 and 6.1.1.4'

loop_
_geom_angle_atom_site_label_1
_geom_angle_atom_site_label_2
_geom_angle_atom_site_label_3
_geom_angle
_geom_angle_site_symmetry_1
_geom_angle_site_symmetry_3
_geom_angle_publ_flag
N5 Fe1 N4 88.85(6) . . ?
N5 Fe1 N3 90.19(6) . . ?
N4 Fe1 N3 90.70(5) . . ?
N5 Fe1 N1 94.75(6) . . ?
N4 Fe1 N1 89.82(5) . . ?
N3 Fe1 N1 175.05(5) . . ?
N5 Fe1 N2 94.77(6) . . ?
N4 Fe1 N2 176.35(5) . . ?
N3 Fe1 N2 89.71(5) . . ?
N1 Fe1 N2 89.46(5) . . ?
N5 Fe1 N6 171.12(6) . . ?
N4 Fe1 N6 83.29(5) . . ?
N3 Fe1 N6 85.80(5) . . ?
N1 Fe1 N6 89.37(5) . . ?
N2 Fe1 N6 93.12(5) . . ?
C(A2 N1 C(A1 105.61(12) . . ?
C(A2 N1 Fe1 127.10(10) . . ?
C(A1 N1 Fe1 127.08(10) . . ?
C(A3 N2 C(A4 105.55(12) . . ?
C(A3 N2 Fe1 126.96(10) . . ?
C(A4 N2 Fe1 127.04(10) . . ?
C(A6 N3 C(A5 105.78(12) . . ?
C(A6 N3 Fe1 126.78(10) . . ?
C(A5 N3 Fe1 127.42(10) . . ?
C(A7 N4 C(A8 105.76(12) . . ?
C(A7 N4 Fe1 126.65(10) . . ?
C(A8 N4 Fe1 127.55(10) . . ?
O1 N5 Fe1 139.79(12) . . ?
C1 N6 C5 114.62(14) . . ?
C1 N6 Fe1 123.77(11) . . ?
C5 N6 Fe1 118.91(11) . . ?
N1 C(A1 C(M4 125.75(14) . . ?
N1 C(A1 C(B1 110.32(13) . . ?
C(M4 C(A1 C(B1 123.91(14) . . ?
N1 C(A2 C(M1 126.23(14) . . ?
N1 C(A2 C(B2 110.25(13) . . ?
C(M1 C(A2 C(B2 123.51(14) . . ?
N2 C(A3 C(M1 126.14(14) . . ?
N2 C(A3 C(B3 110.34(13) . . ?
C(M1 C(A3 C(B3 123.53(14) . . ?
N2 C(A4 C(M2 125.86(14) . . ?
N2 C(A4 C(B4 110.38(13) . . ?
C(M2 C(A4 C(B4 123.71(14) . . ?
N3 C(A5 C(M2 125.91(14) . . ?
N3 C(A5 C(B5 109.99(13) . . ?
C(M2 C(A5 C(B5 124.05(14) . . ?
N3 C(A6 C(M3 125.83(14) . . ?
N3 C(A6 C(B6 110.21(13) . . ?
C(M3 C(A6 C(B6 123.94(14) . . ?
N4 C(A7 C(M3 126.04(14) . . ?
N4 C(A7 C(B7 109.95(13) . . ?
C(M3 C(A7 C(B7 123.96(14) . . ?
N4 C(A8 C(M4 125.69(14) . . ?
N4 C(A8 C(B8 110.24(13) . . ?
C(M4 C(A8 C(B8 124.03(14) . . ?
C(B2 C(B1 C(A1 106.90(14) . . ?
C(B1 C(B2 C(A2 106.90(14) . . ?
C(B4 C(B3 C(A3 107.00(14) . . ?
C(B3 C(B4 C(A4 106.73(14) . . ?
C(B6 C(B5 C(A5 106.94(14) . . ?
C(B5 C(B6 C(A6 107.07(14) . . ?
C(B8 C(B7 C(A7 107.05(14) . . ?
C(B7 C(B8 C(A8 106.99(13) . . ?
C(A2 C(M1 C(A3 123.50(14) . . ?
C(A2 C(M1 C11 118.10(14) . . ?
C(A3 C(M1 C11 118.36(13) . . ?
C(A4 C(M2 C(A5 123.80(14) . . ?
C(A4 C(M2 C21 118.38(14) . . ?
C(A5 C(M2 C21 117.81(14) . . ?
C(A7 C(M3 C(A6 123.86(14) . . ?
C(A7 C(M3 C31 118.20(13) . . ?
C(A6 C(M3 C31 117.94(13) . . ?
C(A1 C(M4 C(A8 123.93(14) . . ?
C(A1 C(M4 C41 117.69(13) . . ?
C(A8 C(M4 C41 118.35(14) . . ?
C16 C11 C12 118.73(15) . . ?
C16 C11 C(M1 121.13(14) . . ?
C12 C11 C(M1 120.13(14) . . ?
C13 C12 C11 120.53(15) . . ?
C14 C13 C12 120.23(16) . . ?
C13 C14 C15 119.52(15) . . ?
C14 C15 C16 120.21(16) . . ?
C15 C16 C11 120.72(15) . . ?
C22 C21 C26 118.93(16) . . ?
C22 C21 C(M2 120.47(15) . . ?
C26 C21 C(M2 120.60(15) . . ?
C21 C22 C23 120.38(18) . . ?
C24 C23 C22 120.11(19) . . ?
C25 C24 C23 119.93(18) . . ?
C24 C25 C26 120.4(2) . . ?
C21 C26 C25 120.17(19) . . ?
C36 C31 C32 118.71(15) . . ?
C36 C31 C(M3 121.46(14) . . ?
C32 C31 C(M3 119.83(14) . . ?
C33 C32 C31 120.47(15) . . ?
C34 C33 C32 120.50(16) . . ?
C33 C34 C35 119.58(16) . . ?
C34 C35 C36 119.87(16) . . ?
C31 C36 C35 120.86(16) . . ?
C42 C41 C46 119.03(15) . . ?
C42 C41 C(M4 121.36(14) . . ?
C46 C41 C(M4 119.60(14) . . ?
C41 C42 C43 120.28(16) . . ?
C44 C43 C42 120.22(16) . . ?
C43 C44 C45 119.93(16) . . ?
C44 C45 C46 119.95(16) . . ?
C45 C46 C41 120.56(16) . . ?
N6 C1 C2 125.37(16) . . ?
C1 C2 C3 119.20(16) . . ?
N7 C3 C4 121.68(16) . . ?
N7 C3 C2 122.65(17) . . ?
C4 C3 C2 115.67(16) . . ?
C5 C4 C3 120.09(16) . . ?
N6 C5 C4 124.95(16) . . ?
C3 N7 C7 121.00(17) . . ?
C3 N7 C6 119.84(17) . . ?
C7 N7 C6 118.95(16) . . ?

loop_
_geom_bond_atom_site_label_1
_geom_bond_atom_site_label_2
_geom_bond_distance
_geom_bond_site_symmetry_2
_geom_bond_publ_flag
Fe1 N5 1.7577(13) . ?
Fe1 N4 1.9952(13) . ?
Fe1 N3 1.9982(13) . ?
Fe1 N1 2.0143(13) . ?
Fe1 N2 2.0169(13) . ?
Fe1 N6 2.2783(13) . ?
N1 C(A2 1.3759(19) . ?
N1 C(A1 1.3798(19) . ?
N2 C(A3 1.3763(19) . ?
N2 C(A4 1.3794(19) . ?
N3 C(A6 1.3755(19) . ?
N3 C(A5 1.3797(18) . ?
N4 C(A7 1.3773(19) . ?
N4 C(A8 1.3793(19) . ?
N5 O1 1.1700(17) . ?
N6 C1 1.342(2) . ?
N6 C5 1.347(2) . ?
C(A1 C(M4 1.392(2) . ?
C(A1 C(B1 1.444(2) . ?
C(A2 C(M1 1.394(2) . ?
C(A2 C(B2 1.448(2) . ?
C(A3 C(M1 1.395(2) . ?
C(A3 C(B3 1.445(2) . ?
C(A4 C(M2 1.390(2) . ?
C(A4 C(B4 1.446(2) . ?
C(A5 C(M2 1.396(2) . ?
C(A5 C(B5 1.441(2) . ?
C(A6 C(M3 1.398(2) . ?
C(A6 C(B6 1.438(2) . ?
C(A7 C(M3 1.393(2) . ?
C(A7 C(B7 1.444(2) . ?
C(A8 C(M4 1.396(2) . ?
C(A8 C(B8 1.437(2) . ?
C(B1 C(B2 1.354(2) . ?
C(B3 C(B4 1.356(2) . ?
C(B5 C(B6 1.355(2) . ?
C(B7 C(B8 1.355(2) . ?
C(M1 C11 1.498(2) . ?
C(M2 C21 1.497(2) . ?
C(M3 C31 1.498(2) . ?
C(M4 C41 1.499(2) . ?
C11 C16 1.391(2) . ?
C11 C12 1.394(2) . ?
C12 C13 1.392(2) . ?
C13 C14 1.387(2) . ?
C14 C15 1.387(2) . ?
C15 C16 1.389(2) . ?
C21 C22 1.388(2) . ?
C21 C26 1.393(2) . ?
C22 C23 1.395(3) . ?
C23 C24 1.381(3) . ?
C24 C25 1.373(3) . ?
C25 C26 1.394(3) . ?
C31 C36 1.390(2) . ?
C31 C32 1.395(2) . ?
C32 C33 1.388(2) . ?
C33 C34 1.386(2) . ?
C34 C35 1.388(2) . ?
C35 C36 1.394(2) . ?
C41 C42 1.389(2) . ?
C41 C46 1.392(2) . ?
C42 C43 1.395(2) . ?
C43 C44 1.382(3) . ?
C44 C45 1.384(3) . ?
C45 C46 1.392(2) . ?
C1 C2 1.384(2) . ?
C2 C3 1.411(2) . ?
C3 N7 1.363(2) . ?
C3 C4 1.403(3) . ?
C4 C5 1.376(2) . ?
N7 C7 1.455(3) . ?
N7 C6 1.459(3) . ?
